data_4325555
loop_
_publ_author_name
'Kelly J. Kilpin'
'Emma L. Gavey'
'C. John McAdam'
'Christopher B. Anderson'
'Samuel J. Lind'
'Courtney C. Keep'
'Keith C. Gordon'
'James D. Crowley'

_publ_section_title
;
 Palladium(II) Complexes of Readily Functionalized Bidentate
 2-Pyridyl-1,2,3-triazole "Click" Ligands: A Synthetic, Structural,
 Spectroscopic, and Computational Study
;
_journal_name_full 'Inorganic Chemistry'
_journal_page_first 6334
_journal_page_last 6346
_journal_paper_doi 10.1021/ic200789b
_journal_volume 50
_journal_year 2011
_chemical_absolute_configuration rmad
_chemical_formula_moiety 'C46 H56 N8 O20 Pd, 2(B F4), 3.5(C2 H3 N)'
_chemical_formula_sum 'C53 H66.5 B2 F8 N11.5 O20 Pd'
_chemical_formula_weight 1464.70
_chemical_name_systematic
;
 ?
;
_space_group_IT_number 1
_symmetry_cell_setting triclinic
_symmetry_space_group_name_Hall 'P 1'
_symmetry_space_group_name_H-M 'P 1'
_atom_sites_solution_hydrogens geom
_atom_sites_solution_primary direct
_atom_sites_solution_secondary difmap
_audit_creation_method SHELXL-97
_cell_angle_alpha 90.852(12)
_cell_angle_beta 96.818(12)
_cell_angle_gamma 104.357(11)
_cell_formula_units_Z 1
_cell_length_a 8.111(3)
_cell_length_b 8.746(3)
_cell_length_c 24.179(8)
_cell_measurement_reflns_used 3857
_cell_measurement_temperature 91(2)
_cell_measurement_theta_max 17.20
_cell_measurement_theta_min 2.55
_cell_volume 1648.2(10)
_computing_structure_refinement 'SHELXL-97 (Sheldrick, 1997)'
_diffrn_ambient_temperature 91(2)
_diffrn_measured_fraction_theta_full 0.978
_diffrn_measured_fraction_theta_max 0.978
_diffrn_radiation_monochromator graphite
_diffrn_radiation_source 'fine-focus sealed tube'
_diffrn_radiation_type MoK\a
_diffrn_radiation_wavelength 0.71073
_diffrn_reflns_av_R_equivalents 0.0640
_diffrn_reflns_av_sigmaI/netI 0.1022
_diffrn_reflns_limit_h_max 9
_diffrn_reflns_limit_h_min -9
_diffrn_reflns_limit_k_max 10
_diffrn_reflns_limit_k_min -7
_diffrn_reflns_limit_l_max 28
_diffrn_reflns_limit_l_min -28
_diffrn_reflns_number 20759
_diffrn_reflns_theta_full 25.00
_diffrn_reflns_theta_max 25.00
_diffrn_reflns_theta_min 2.55
_exptl_absorpt_coefficient_mu 0.383
_exptl_absorpt_correction_T_max 0.9811
_exptl_absorpt_correction_T_min 0.8170
_exptl_absorpt_correction_type multi-scan
_exptl_absorpt_process_details SADABS
_exptl_crystal_colour colourless
_exptl_crystal_density_diffrn 1.476
_exptl_crystal_description plate
_exptl_crystal_F_000 753
_exptl_crystal_size_max 0.55
_exptl_crystal_size_mid 0.29
_exptl_crystal_size_min 0.05
_refine_diff_density_max 1.927
_refine_diff_density_min -1.623
_refine_diff_density_rms 0.119
_refine_ls_abs_structure_details 'Flack H D (1983), Acta Cryst. A39, 876-881'
_refine_ls_abs_structure_Flack 0.03(3)
_refine_ls_extinction_method none
_refine_ls_goodness_of_fit_ref 1.033
_refine_ls_hydrogen_treatment constr
_refine_ls_matrix_type full
_refine_ls_number_parameters 913
_refine_ls_number_reflns 9985
_refine_ls_number_restraints 9
_refine_ls_restrained_S_all 1.032
_refine_ls_R_factor_all 0.0832
_refine_ls_R_factor_gt 0.0686
_refine_ls_shift/su_max 0.001
_refine_ls_shift/su_mean 0.000
_refine_ls_structure_factor_coef Fsqd
_refine_ls_weighting_details 'calc w=1/[\s^2^(Fo^2^)+(0.0996P)^2^+0.4339P] where P=(Fo^2^+2Fc^2^)/3'
_refine_ls_weighting_scheme calc
_refine_ls_wR_factor_gt 0.1601
_refine_ls_wR_factor_ref 0.1692
_reflns_number_gt 8406
_reflns_number_total 9985
_reflns_threshold_expression >2sigma(I)
_cod_data_source_file ic200789b_si_001_12.cif
_cod_data_source_block 820918
_cod_original_cell_volume 1648.2(9)
_cod_original_formula_sum 'C53 H66.50 B2 F8 N11.50 O20 Pd'
_cod_database_code 4325555

loop_
_symmetry_equiv_pos_as_xyz
'x, y, z'

loop_
_atom_site_label
_atom_site_type_symbol
_atom_site_fract_x
_atom_site_fract_y
_atom_site_fract_z
_atom_site_U_iso_or_equiv
_atom_site_adp_type
_atom_site_occupancy
_atom_site_symmetry_multiplicity
_atom_site_calc_flag
_atom_site_refinement_flags
_atom_site_disorder_assembly
_atom_site_disorder_group
C1 C 0.1848(12) 0.7786(12) 0.2696(4) 0.029(2) Uani 1 1 d . . .
H1 H 0.1069 0.7104 0.2903 0.034 Uiso 1 1 calc R . .
C2 C 0.1461(14) 0.9179(13) 0.2504(4) 0.037(3) Uani 1 1 d . . .
H2 H 0.0428 0.9431 0.2573 0.045 Uiso 1 1 calc R . .
C3 C 0.2614(12) 1.0175(12) 0.2212(4) 0.030(2) Uani 1 1 d U . .
H3 H 0.2398 1.1136 0.2083 0.036 Uiso 1 1 calc R . .
C4 C 0.4074(13) 0.9757(12) 0.2110(4) 0.030(2) Uani 1 1 d . . .
H4 H 0.4886 1.0449 0.1917 0.036 Uiso 1 1 calc R . .
C5 C 0.4381(13) 0.8358(12) 0.2283(4) 0.030(2) Uani 1 1 d . . .
C6 C 0.6000(14) 0.7856(12) 0.2180(4) 0.034(3) Uani 1 1 d . . .
H6A H 0.6652 0.8604 0.1933 0.041 Uiso 1 1 calc R . .
H6B H 0.6740 0.7883 0.2539 0.041 Uiso 1 1 calc R . .
C7 C 0.5732(12) 0.5739(12) 0.1429(4) 0.032(2) Uani 1 1 d . . .
H7 H 0.6215 0.6350 0.1139 0.039 Uiso 1 1 calc R . .
C8 C 0.5108(14) 0.4170(11) 0.1416(4) 0.031(2) Uani 1 1 d . . .
C9 C 0.4964(14) 0.2935(13) 0.0933(4) 0.036(3) Uani 1 1 d . . .
H9A H 0.6120 0.2861 0.0863 0.043 Uiso 1 1 calc R . .
H9B H 0.4310 0.1881 0.1031 0.043 Uiso 1 1 calc R . .
C10 C 0.2325(11) 0.3141(9) 0.0443(3) 0.0324(19) Uani 1 1 d . . .
H10 H 0.2049 0.3253 0.0832 0.039 Uiso 1 1 calc R . .
C11 C 0.1595(11) 0.4285(10) 0.0061(3) 0.0343(19) Uani 1 1 d . . .
H11 H 0.2004 0.4287 -0.0313 0.041 Uiso 1 1 calc R . .
C12 C -0.0319(11) 0.3843(10) 0.0005(4) 0.036(2) Uani 1 1 d . . .
H12 H -0.0712 0.3978 0.0375 0.044 Uiso 1 1 calc R . .
C13 C -0.0976(11) 0.2111(10) -0.0211(3) 0.0338(19) Uani 1 1 d . . .
H13 H -0.0608 0.1966 -0.0584 0.041 Uiso 1 1 calc R . .
C14 C -0.0195(11) 0.1122(10) 0.0222(4) 0.0357(19) Uani 1 1 d . . .
H14 H -0.0516 0.1299 0.0600 0.043 Uiso 1 1 calc R . .
C15 C -0.0726(13) -0.0631(11) 0.0045(4) 0.047(2) Uani 1 1 d . . .
H15A H -0.1990 -0.1020 0.0012 0.056 Uiso 1 1 calc R . .
H15B H -0.0362 -0.0787 -0.0324 0.056 Uiso 1 1 calc R . .
C16 C 0.3109(11) 0.7053(10) 0.0072(3) 0.0356(19) Uani 1 1 d . . .
C17 C 0.3922(11) 0.8442(11) 0.0450(4) 0.038(2) Uani 1 1 d . . .
H17A H 0.5162 0.8730 0.0433 0.058 Uiso 1 1 calc R . .
H17B H 0.3701 0.8190 0.0832 0.058 Uiso 1 1 calc R . .
H17C H 0.3443 0.9329 0.0334 0.058 Uiso 1 1 calc R . .
C18 C -0.2300(11) 0.5425(10) -0.0233(4) 0.0335(19) Uani 1 1 d . . .
C19 C -0.3168(12) 0.6014(12) -0.0734(3) 0.044(2) Uani 1 1 d . . .
H19A H -0.3628 0.5144 -0.1014 0.066 Uiso 1 1 calc R . .
H19B H -0.2338 0.6856 -0.0890 0.066 Uiso 1 1 calc R . .
H19C H -0.4107 0.6428 -0.0627 0.066 Uiso 1 1 calc R . .
C20 C -0.3678(12) 0.1486(12) -0.0758(4) 0.044(2) Uani 1 1 d . . .
C21 C -0.5547(12) 0.1098(13) -0.0750(4) 0.047(2) Uani 1 1 d . . .
H21A H -0.6092 0.1491 -0.1082 0.071 Uiso 1 1 calc R . .
H21B H -0.5804 0.1595 -0.0415 0.071 Uiso 1 1 calc R . .
H21C H -0.5990 -0.0051 -0.0746 0.071 Uiso 1 1 calc R . .
C22 C -0.0726(11) -0.1847(10) 0.0915(4) 0.039(2) Uani 1 1 d . . .
C23 C 0.0070(12) -0.2940(11) 0.1276(4) 0.040(2) Uani 1 1 d . . .
H23A H -0.0169 -0.2829 0.1661 0.059 Uiso 1 1 calc R . .
H23B H 0.1313 -0.2664 0.1267 0.059 Uiso 1 1 calc R . .
H23C H -0.0420 -0.4035 0.1135 0.059 Uiso 1 1 calc R . .
C1A C 0.5808(12) 0.3051(12) 0.3126(4) 0.026(2) Uani 1 1 d . . .
H1A H 0.6609 0.3772 0.2937 0.031 Uiso 1 1 calc R . .
C2A C 0.6191(12) 0.1673(11) 0.3318(4) 0.030(2) Uani 1 1 d . . .
H2A H 0.7241 0.1448 0.3254 0.036 Uiso 1 1 calc R . .
C3A C 0.5055(14) 0.0637(12) 0.3600(4) 0.037(3) Uani 1 1 d . . .
H3A H 0.5317 -0.0305 0.3731 0.044 Uiso 1 1 calc R . .
C4A C 0.3481(13) 0.0984(12) 0.3694(4) 0.031(2) Uani 1 1 d . . .
H4A H 0.2681 0.0297 0.3892 0.037 Uiso 1 1 calc R . .
C5A C 0.3160(12) 0.2370(12) 0.3483(4) 0.026(2) Uani 1 1 d . . .
C6A C 0.1550(11) 0.2817(11) 0.3581(4) 0.024(2) Uani 1 1 d . . .
H6C H 0.0843 0.2838 0.3220 0.029 Uiso 1 1 calc R . .
H6D H 0.0877 0.2018 0.3808 0.029 Uiso 1 1 calc R . .
C7A C 0.1555(12) 0.4837(11) 0.4370(4) 0.026(2) Uani 1 1 d . . .
H7A H 0.0918 0.4201 0.4626 0.032 Uiso 1 1 calc R . .
C8A C 0.2294(11) 0.6454(11) 0.4415(3) 0.025(2) Uani 1 1 d . . .
C9A C 0.2229(13) 0.7579(12) 0.4857(4) 0.031(2) Uani 1 1 d . . .
H9C H 0.2566 0.8668 0.4727 0.038 Uiso 1 1 calc R . .
H9D H 0.1043 0.7385 0.4952 0.038 Uiso 1 1 calc R . .
C10A C 0.3495(9) 0.8501(9) 0.5769(3) 0.0247(16) Uani 1 1 d . . .
H10A H 0.2375 0.8783 0.5774 0.030 Uiso 1 1 calc R . .
C11A C 0.4019(10) 0.7875(9) 0.6318(3) 0.0261(16) Uani 1 1 d . . .
H11A H 0.5137 0.7588 0.6315 0.031 Uiso 1 1 calc R . .
C12A C 0.4166(9) 0.9128(9) 0.6773(3) 0.0240(16) Uani 1 1 d . . .
H12A H 0.3005 0.9282 0.6815 0.029 Uiso 1 1 calc R . .
C13A C 0.5359(10) 1.0687(10) 0.6647(3) 0.0285(17) Uani 1 1 d . . .
H13A H 0.6580 1.0623 0.6713 0.034 Uiso 1 1 calc R . .
C14A C 0.4933(10) 1.1157(9) 0.6057(3) 0.0280(17) Uani 1 1 d . . .
H14A H 0.3835 1.1495 0.6020 0.034 Uiso 1 1 calc R . .
C15A C 0.6389(11) 1.2490(9) 0.5905(3) 0.0305(18) Uani 1 1 d . . .
H15C H 0.6595 1.3399 0.6175 0.037 Uiso 1 1 calc R . .
H15D H 0.7455 1.2127 0.5919 0.037 Uiso 1 1 calc R . .
C16A C 0.3102(12) 0.5111(10) 0.6443(4) 0.037(2) Uani 1 1 d . . .
C17A C 0.1496(12) 0.3795(11) 0.6487(4) 0.047(2) Uani 1 1 d . . .
H17D H 0.0751 0.3637 0.6130 0.071 Uiso 1 1 calc R . .
H17E H 0.0881 0.4087 0.6780 0.071 Uiso 1 1 calc R . .
H17F H 0.1825 0.2814 0.6578 0.071 Uiso 1 1 calc R . .
C18A C 0.3916(13) 0.8340(10) 0.7711(3) 0.040(2) Uani 1 1 d . . .
C19A C 0.4867(15) 0.7902(14) 0.8220(4) 0.057(3) Uani 1 1 d . . .
H19D H 0.4123 0.7711 0.8516 0.086 Uiso 1 1 calc R . .
H19E H 0.5881 0.8764 0.8342 0.086 Uiso 1 1 calc R . .
H19F H 0.5226 0.6941 0.8139 0.086 Uiso 1 1 calc R . .
C20A C 0.6397(13) 1.2936(11) 0.7294(4) 0.042(2) Uani 1 1 d . . .
C21A C 0.5822(16) 1.3910(13) 0.7711(4) 0.059(3) Uani 1 1 d . . .
H21D H 0.6071 1.3547 0.8086 0.089 Uiso 1 1 calc R . .
H21E H 0.4586 1.3800 0.7625 0.089 Uiso 1 1 calc R . .
H21F H 0.6435 1.5022 0.7695 0.089 Uiso 1 1 calc R . .
C22A C 0.7026(11) 1.4216(10) 0.5174(4) 0.038(2) Uani 1 1 d . . .
C23A C 0.6439(14) 1.4557(12) 0.4600(4) 0.054(3) Uani 1 1 d . . .
H23D H 0.5462 1.5028 0.4602 0.080 Uiso 1 1 calc R . .
H23E H 0.6089 1.3574 0.4369 0.080 Uiso 1 1 calc R . .
H23F H 0.7376 1.5297 0.4448 0.080 Uiso 1 1 calc R . .
N1 n 0.5546(10) 0.6267(10) 0.1923(3) 0.0275(18) Uani 1 1 d . . .
N2 n 0.4705(10) 0.5045(9) 0.2199(3) 0.0244(18) Uani 1 1 d . . .
N3 n 0.4418(11) 0.3759(10) 0.1880(3) 0.030(2) Uani 1 1 d . . .
N4 n 0.3285(9) 0.7390(9) 0.2596(3) 0.0268(19) Uani 1 1 d . . .
N1A n 0.1961(10) 0.4376(9) 0.3871(3) 0.0279(19) Uani 1 1 d . . .
N2A n 0.2851(10) 0.5666(9) 0.3630(3) 0.0236(17) Uani 1 1 d . . .
N3A n 0.3073(9) 0.6928(9) 0.3949(3) 0.0240(17) Uani 1 1 d . . .
N4A n 0.4299(9) 0.3373(9) 0.3205(3) 0.0233(18) Uani 1 1 d . . .
O1 O 0.4078(9) 0.3458(8) 0.0440(2) 0.0313(16) Uani 1 1 d . . .
O2 O 0.1617(8) 0.1575(7) 0.0226(2) 0.0389(14) Uani 1 1 d . . .
O3 O 0.0069(8) -0.1522(8) 0.0457(3) 0.0481(16) Uani 1 1 d . . .
O4 O -0.1882(8) -0.1313(8) 0.1024(3) 0.0479(18) Uani 1 1 d . . .
O5 O -0.2782(8) 0.1697(7) -0.0246(2) 0.0397(14) Uani 1 1 d . . .
O6 O -0.2972(10) 0.1712(11) -0.1181(3) 0.069(2) Uani 1 1 d . . .
O7 O -0.1031(8) 0.4760(7) -0.0391(2) 0.0365(14) Uani 1 1 d . . .
O8 O -0.2642(8) 0.5476(7) 0.0224(2) 0.0437(15) Uani 1 1 d . . .
O9 O 0.2289(8) 0.5814(7) 0.0354(2) 0.0370(13) Uani 1 1 d . . .
O10 O 0.3180(9) 0.6970(8) -0.0421(3) 0.0534(18) Uani 1 1 d . . .
O1A O 0.3370(8) 0.7417(8) 0.5342(2) 0.0286(15) Uani 1 1 d . . .
O2A O 0.4801(6) 0.9870(6) 0.5673(2) 0.0246(11) Uani 1 1 d . . .
O3A O 0.5933(7) 1.2962(6) 0.5353(2) 0.0337(13) Uani 1 1 d . . .
O4A O 0.8322(8) 1.4882(7) 0.5451(3) 0.0481(16) Uani 1 1 d . . .
O5A O 0.5050(7) 1.1808(6) 0.7046(2) 0.0317(12) Uani 1 1 d . . .
O6A O 0.7825(8) 1.3108(7) 0.7188(2) 0.0414(14) Uani 1 1 d . . .
O7A O 0.4910(7) 0.8606(7) 0.7295(2) 0.0331(13) Uani 1 1 d . . .
O8A O 0.2436(11) 0.8377(10) 0.7655(3) 0.066(2) Uani 1 1 d . . .
O9A O 0.2689(7) 0.6507(6) 0.6427(2) 0.0289(12) Uani 1 1 d . . .
O10A O 0.4511(9) 0.4956(7) 0.6420(3) 0.0543(18) Uani 1 1 d . . .
Pd1 Pd 0.37879(4) 0.53805(3) 0.29085(2) 0.02286(15) Uani 1 1 d . . .
B1 B -0.0932(17) 0.2957(15) 0.1963(5) 0.040(3) Uani 1 1 d . . .
F1 F -0.1325(9) 0.4279(8) 0.2211(3) 0.0720(19) Uani 1 1 d . A .
F2 F -0.207(4) 0.166(3) 0.2041(17) 0.163(18) Uani 0.60 1 d P A 1
F3 F -0.071(2) 0.3167(19) 0.1442(4) 0.064(5) Uani 0.60 1 d P A 1
F4 F 0.068(3) 0.293(3) 0.2276(11) 0.073(7) Uani 0.60 1 d P A 1
F2A F -0.237(3) 0.189(5) 0.189(2) 0.13(2) Uani 0.40 1 d P A 2
F3A F -0.004(7) 0.327(6) 0.151(2) 0.21(3) Uani 0.40 1 d P A 2
F4A F -0.002(5) 0.220(5) 0.2316(15) 0.099(14) Uani 0.40 1 d P A 2
B2 B -0.1654(12) 0.7862(11) 0.3605(4) 0.026(2) Uani 1 1 d . . .
F5 F -0.1256(8) 0.9332(6) 0.3338(3) 0.0564(16) Uani 1 1 d . . .
F6 F -0.1570(7) 0.6711(7) 0.3213(3) 0.0557(15) Uani 1 1 d . . .
F7 F -0.3269(7) 0.7596(7) 0.3730(3) 0.0514(16) Uani 1 1 d . . .
F8 F -0.0453(8) 0.7969(10) 0.4052(2) 0.069(2) Uani 1 1 d . . .
N100 n -0.044(3) 1.1530(17) 0.4814(7) 0.161(9) Uani 1 1 d . . .
C100 C -0.1285(18) 1.0386(15) 0.4895(5) 0.071(3) Uani 1 1 d . . .
C101 C -0.2310(13) 0.8861(11) 0.5031(4) 0.051(3) Uani 1 1 d . . .
H10X H -0.1576 0.8128 0.5095 0.077 Uiso 1 1 calc R . .
H10Y H -0.3213 0.8442 0.4721 0.077 Uiso 1 1 calc R . .
H10Z H -0.2834 0.8983 0.5369 0.077 Uiso 1 1 calc R . .
N200 n 0.274(2) 0.3897(18) 0.8526(7) 0.119(5) Uani 1 1 d . . .
C200 C 0.1711(18) 0.4465(19) 0.8481(6) 0.082(4) Uani 1 1 d . . .
C201 C 0.0348(18) 0.538(2) 0.8409(6) 0.094(5) Uani 1 1 d . . .
H20X H -0.0743 0.4707 0.8495 0.140 Uiso 1 1 calc R . .
H20Y H 0.0212 0.5698 0.8023 0.140 Uiso 1 1 calc R . .
H20Z H 0.0691 0.6319 0.8662 0.140 Uiso 1 1 calc R . .
N300 n -0.0394(14) 0.9597(12) 0.6373(4) 0.069(3) Uani 1 1 d . . .
C300 C -0.0744(13) 0.8410(13) 0.6544(4) 0.051(2) Uani 1 1 d . . .
C301 C -0.1209(14) 0.6817(12) 0.6750(5) 0.059(3) Uani 1 1 d . . .
H30X H -0.2346 0.6621 0.6874 0.088 Uiso 1 1 calc R . .
H30Y H -0.0362 0.6718 0.7063 0.088 Uiso 1 1 calc R . .
H30Z H -0.1230 0.6044 0.6450 0.088 Uiso 1 1 calc R . .
C400 C 0.985(2) 0.984(2) 0.8291(8) 0.041(5) Uani 0.50 1 d P . .
C401 C 1.000(3) 1.080(2) 0.7860(7) 0.059(6) Uani 0.50 1 d P . .
H40X H 1.0574 1.0385 0.7579 0.089 Uiso 0.50 1 calc PR . .
H40Y H 1.0685 1.1861 0.7994 0.089 Uiso 0.50 1 calc PR . .
H40Z H 0.8861 1.0867 0.7693 0.089 Uiso 0.50 1 calc PR . .
N400 n 0.979(3) 0.906(3) 0.8675(8) 0.076(6) Uani 0.50 1 d P . .

loop_
_atom_site_aniso_label
_atom_site_aniso_U_11
_atom_site_aniso_U_22
_atom_site_aniso_U_33
_atom_site_aniso_U_23
_atom_site_aniso_U_13
_atom_site_aniso_U_12
C1 0.035(6) 0.024(6) 0.024(5) 0.004(4) 0.009(4) -0.001(5)
C2 0.053(7) 0.041(7) 0.027(5) -0.008(5) -0.006(5) 0.035(6)
C3 0.030(2) 0.029(2) 0.030(2) 0.0021(10) 0.0029(10) 0.0079(11)
C4 0.048(7) 0.017(6) 0.022(5) 0.007(4) 0.002(4) 0.006(5)
C5 0.035(6) 0.027(6) 0.025(5) 0.004(4) -0.005(4) 0.007(5)
C6 0.053(7) 0.019(6) 0.032(6) 0.002(4) 0.009(5) 0.011(5)
C7 0.028(5) 0.034(6) 0.040(6) 0.018(4) 0.012(4) 0.014(4)
C8 0.052(6) 0.020(5) 0.033(6) 0.007(4) 0.014(5) 0.027(5)
C9 0.053(6) 0.038(6) 0.024(5) -0.003(4) -0.003(4) 0.030(5)
C10 0.054(5) 0.019(4) 0.032(4) 0.011(3) 0.009(4) 0.022(4)
C11 0.053(5) 0.021(4) 0.034(4) 0.003(4) 0.005(4) 0.018(4)
C12 0.053(5) 0.025(5) 0.031(4) 0.010(4) 0.001(4) 0.013(4)
C13 0.054(5) 0.027(5) 0.024(4) 0.004(3) 0.000(4) 0.018(4)
C14 0.042(5) 0.028(5) 0.041(5) 0.013(4) 0.003(4) 0.017(4)
C15 0.062(6) 0.030(5) 0.056(6) 0.014(4) 0.013(5) 0.023(4)
C16 0.059(5) 0.025(5) 0.030(5) 0.010(4) 0.008(4) 0.022(4)
C17 0.037(5) 0.034(5) 0.046(5) -0.006(4) -0.003(4) 0.017(4)
C18 0.043(5) 0.018(4) 0.043(5) 0.002(4) 0.015(4) 0.011(4)
C19 0.053(5) 0.054(6) 0.034(5) 0.003(4) 0.004(4) 0.034(5)
C20 0.062(6) 0.043(6) 0.033(5) 0.002(4) 0.005(4) 0.028(5)
C21 0.053(6) 0.047(6) 0.043(5) -0.004(5) 0.007(4) 0.015(5)
C22 0.047(5) 0.028(5) 0.045(5) 0.015(4) 0.019(4) 0.010(4)
C23 0.046(5) 0.032(5) 0.043(5) 0.005(4) 0.002(4) 0.016(4)
C1A 0.028(5) 0.024(6) 0.029(5) 0.006(4) 0.001(4) 0.013(4)
C2A 0.028(5) 0.018(5) 0.045(6) 0.012(4) 0.000(4) 0.008(4)
C3A 0.063(6) 0.020(5) 0.031(5) 0.008(4) -0.008(4) 0.025(4)
C4A 0.045(6) 0.017(6) 0.031(5) 0.009(4) 0.003(5) 0.006(5)
C5A 0.025(5) 0.026(6) 0.029(5) -0.001(4) 0.003(4) 0.008(4)
C6A 0.025(5) 0.012(5) 0.031(5) -0.003(4) 0.003(4) -0.002(4)
C7A 0.039(5) 0.021(5) 0.026(5) 0.011(4) 0.018(4) 0.012(4)
C8A 0.026(5) 0.029(6) 0.019(5) 0.009(4) -0.001(4) 0.008(4)
C9A 0.048(6) 0.022(5) 0.027(5) 0.005(4) 0.002(4) 0.015(4)
C10A 0.031(4) 0.022(4) 0.024(4) 0.004(3) 0.006(3) 0.013(3)
C11A 0.036(4) 0.021(4) 0.023(4) 0.000(3) 0.006(3) 0.008(3)
C12A 0.033(4) 0.028(4) 0.016(4) 0.010(3) 0.005(3) 0.015(3)
C13A 0.037(4) 0.029(5) 0.026(4) 0.003(3) 0.004(3) 0.021(4)
C14A 0.039(4) 0.016(4) 0.032(4) 0.002(3) 0.003(3) 0.012(3)
C15A 0.047(5) 0.016(4) 0.031(4) 0.003(3) 0.004(3) 0.012(3)
C16A 0.054(6) 0.022(5) 0.040(5) 0.008(4) 0.013(4) 0.017(4)
C17A 0.045(5) 0.020(5) 0.077(7) 0.010(4) 0.018(5) 0.003(4)
C18A 0.067(6) 0.026(5) 0.035(5) 0.005(4) 0.019(4) 0.018(4)
C19A 0.088(8) 0.059(7) 0.027(5) -0.002(5) 0.007(5) 0.024(6)
C20A 0.063(7) 0.029(5) 0.037(5) 0.002(4) 0.004(4) 0.020(5)
C21A 0.092(8) 0.050(7) 0.039(5) -0.015(5) 0.021(5) 0.020(6)
C22A 0.040(5) 0.027(5) 0.042(5) 0.013(4) 0.001(4) 0.002(4)
C23A 0.078(7) 0.027(5) 0.047(6) 0.015(4) -0.001(5) 0.000(5)
N1 0.037(5) 0.023(5) 0.024(4) 0.006(3) 0.006(3) 0.011(4)
N2 0.038(5) 0.016(5) 0.021(4) 0.007(4) 0.001(3) 0.011(4)
N3 0.044(5) 0.027(5) 0.028(4) 0.012(4) 0.013(4) 0.020(4)
N4 0.026(4) 0.023(5) 0.034(5) 0.003(4) 0.004(4) 0.010(4)
N1A 0.032(4) 0.023(5) 0.032(5) 0.013(4) 0.012(4) 0.008(4)
N2A 0.035(5) 0.014(4) 0.025(4) 0.007(4) 0.008(3) 0.009(4)
N3A 0.026(4) 0.016(4) 0.030(4) -0.002(4) 0.000(3) 0.008(3)
N4A 0.028(4) 0.027(5) 0.014(4) 0.003(3) 0.003(3) 0.004(4)
O1 0.048(4) 0.031(4) 0.022(3) 0.009(3) 0.007(3) 0.022(3)
O2 0.062(4) 0.020(3) 0.041(3) 0.008(3) 0.008(3) 0.022(3)
O3 0.058(4) 0.038(4) 0.059(4) 0.011(3) 0.014(3) 0.030(3)
O4 0.050(4) 0.033(4) 0.074(5) 0.018(3) 0.026(3) 0.025(3)
O5 0.050(4) 0.032(4) 0.040(3) 0.004(3) 0.000(3) 0.021(3)
O6 0.075(5) 0.092(7) 0.047(4) 0.003(4) 0.005(4) 0.037(4)
O7 0.056(4) 0.032(4) 0.029(3) 0.009(3) 0.006(3) 0.027(3)
O8 0.062(4) 0.039(4) 0.041(4) 0.012(3) 0.017(3) 0.028(3)
O9 0.057(4) 0.026(3) 0.031(3) 0.004(3) 0.007(3) 0.016(3)
O10 0.090(5) 0.034(4) 0.045(4) 0.017(3) 0.025(3) 0.024(4)
O1A 0.041(4) 0.023(4) 0.029(3) 0.003(3) 0.006(3) 0.021(3)
O2A 0.032(3) 0.013(3) 0.031(3) 0.000(2) 0.009(2) 0.008(2)
O3A 0.051(3) 0.025(3) 0.026(3) 0.011(2) -0.001(2) 0.013(3)
O4A 0.056(4) 0.033(4) 0.046(4) 0.015(3) -0.005(3) -0.002(3)
O5A 0.049(3) 0.019(3) 0.032(3) -0.004(2) 0.008(2) 0.016(3)
O6A 0.053(4) 0.031(4) 0.037(3) 0.002(3) 0.000(3) 0.008(3)
O7A 0.051(3) 0.030(3) 0.023(3) 0.007(2) 0.004(2) 0.020(3)
O8A 0.081(6) 0.084(6) 0.055(4) 0.033(4) 0.033(4) 0.045(5)
O9A 0.039(3) 0.014(3) 0.036(3) 0.004(2) 0.006(2) 0.011(2)
O10A 0.052(4) 0.019(3) 0.100(5) 0.018(3) 0.016(4) 0.021(3)
Pd1 0.0327(3) 0.0133(3) 0.0252(3) 0.00661(19) 0.00537(19) 0.00954(19)
B1 0.059(8) 0.038(7) 0.035(7) 0.002(5) 0.011(6) 0.030(6)
F1 0.102(5) 0.055(4) 0.079(5) 0.016(4) 0.032(4) 0.045(4)
F2 0.21(3) 0.049(12) 0.27(4) 0.030(17) 0.19(3) 0.027(17)
F3 0.145(14) 0.051(9) 0.015(5) 0.007(5) 0.013(6) 0.059(9)
F4 0.054(9) 0.107(19) 0.063(10) -0.017(12) -0.009(7) 0.036(9)
F2A 0.022(10) 0.09(3) 0.24(4) -0.06(3) 0.010(15) -0.020(12)
F3A 0.28(5) 0.11(3) 0.32(6) 0.10(3) 0.26(5) 0.07(3)
F4A 0.16(4) 0.11(3) 0.051(14) -0.004(18) -0.04(2) 0.10(3)
B2 0.026(5) 0.013(5) 0.036(6) 0.009(4) -0.005(4) 0.005(4)
F5 0.061(4) 0.028(3) 0.085(4) 0.026(3) 0.026(3) 0.011(3)
F6 0.051(3) 0.038(3) 0.082(4) 0.007(3) 0.020(3) 0.013(3)
F7 0.039(3) 0.046(4) 0.079(4) 0.024(3) 0.017(3) 0.023(3)
F8 0.056(4) 0.122(7) 0.044(3) 0.009(4) -0.008(3) 0.057(4)
N100 0.30(2) 0.045(9) 0.115(11) -0.010(8) 0.120(14) -0.036(11)
C100 0.107(10) 0.040(7) 0.064(7) 0.005(6) 0.038(7) 0.003(6)
C101 0.061(6) 0.031(5) 0.069(7) 0.004(5) 0.034(5) 0.014(5)
N200 0.132(12) 0.093(11) 0.164(14) 0.035(10) 0.055(10) 0.070(10)
C200 0.071(9) 0.082(11) 0.094(10) -0.001(8) 0.007(7) 0.023(8)
C201 0.085(10) 0.112(14) 0.097(11) 0.024(9) 0.019(8) 0.047(9)
N300 0.089(7) 0.036(6) 0.085(7) 0.015(5) 0.010(6) 0.019(5)
C300 0.052(6) 0.048(7) 0.062(6) 0.002(5) 0.006(5) 0.028(5)
C301 0.052(6) 0.028(5) 0.094(8) 0.017(5) 0.008(5) 0.005(4)
C400 0.025(8) 0.051(12) 0.050(11) -0.033(10) -0.013(8) 0.028(8)
C401 0.126(19) 0.042(12) 0.034(10) 0.010(9) 0.003(10) 0.070(13)
N400 0.105(16) 0.089(16) 0.064(12) 0.044(12) 0.063(11) 0.052(13)

loop_
_atom_type_symbol
_atom_type_description
_atom_type_scat_dispersion_real
_atom_type_scat_dispersion_imag
_atom_type_scat_source
C C 0.0033 0.0016 'International Tables Vol C Tables 4.2.6.8 and 6.1.1.4'
H H 0.0000 0.0000 'International Tables Vol C Tables 4.2.6.8 and 6.1.1.4'
B B 0.0013 0.0007 'International Tables Vol C Tables 4.2.6.8 and 6.1.1.4'
N N 0.0061 0.0033 'International Tables Vol C Tables 4.2.6.8 and 6.1.1.4'
O O 0.0106 0.0060 'International Tables Vol C Tables 4.2.6.8 and 6.1.1.4'
F F 0.0171 0.0103 'International Tables Vol C Tables 4.2.6.8 and 6.1.1.4'
Pd Pd -0.9988 1.0072 'International Tables Vol C Tables 4.2.6.8 and 6.1.1.4'

loop_
_geom_angle_atom_site_label_1
_geom_angle_atom_site_label_2
_geom_angle_atom_site_label_3
_geom_angle
N4 C1 C2 122.0(9)
N4 C1 H1 119.0
C2 C1 H1 119.0
C3 C2 C1 118.5(9)
C3 C2 H2 120.7
C1 C2 H2 120.7
C4 C3 C2 119.1(10)
C4 C3 H3 120.5
C2 C3 H3 120.5
C5 C4 C3 121.0(10)
C5 C4 H4 119.5
C3 C4 H4 119.5
C4 C5 N4 120.5(9)
C4 C5 C6 122.5(9)
N4 C5 C6 116.8(8)
N1 C6 C5 110.2(9)
N1 C6 H6A 109.6
C5 C6 H6A 109.6
N1 C6 H6B 109.6
C5 C6 H6B 109.6
H6A C6 H6B 108.1
N1 C7 C8 106.3(9)
N1 C7 H7 126.8
C8 C7 H7 126.8
N3 C8 C7 109.5(9)
N3 C8 C9 121.1(9)
C7 C8 C9 129.1(9)
O1 C9 C8 107.3(7)
O1 C9 H9A 110.3
C8 C9 H9A 110.3
O1 C9 H9B 110.3
C8 C9 H9B 110.3
H9A C9 H9B 108.5
O1 C10 O2 107.3(6)
O1 C10 C11 109.4(7)
O2 C10 C11 109.1(7)
O1 C10 H10 110.3
O2 C10 H10 110.3
C11 C10 H10 110.3
O9 C11 C12 110.9(6)
O9 C11 C10 103.5(6)
C12 C11 C10 110.4(7)
O9 C11 H11 110.6
C12 C11 H11 110.6
C10 C11 H11 110.6
O7 C12 C11 111.6(7)
O7 C12 C13 106.8(6)
C11 C12 C13 108.8(7)
O7 C12 H12 109.8
C11 C12 H12 109.8
C13 C12 H12 109.8
O5 C13 C12 108.1(7)
O5 C13 C14 110.7(7)
C12 C13 C14 106.5(7)
O5 C13 H13 110.5
C12 C13 H13 110.5
C14 C13 H13 110.5
O2 C14 C15 105.1(7)
O2 C14 C13 107.6(6)
C15 C14 C13 111.4(7)
O2 C14 H14 110.9
C15 C14 H14 110.9
C13 C14 H14 110.9
O3 C15 C14 109.8(8)
O3 C15 H15A 109.7
C14 C15 H15A 109.7
O3 C15 H15B 109.7
C14 C15 H15B 109.7
H15A C15 H15B 108.2
O10 C16 O9 122.8(8)
O10 C16 C17 125.7(8)
O9 C16 C17 111.5(7)
C16 C17 H17A 109.5
C16 C17 H17B 109.5
H17A C17 H17B 109.5
C16 C17 H17C 109.5
H17A C17 H17C 109.5
H17B C17 H17C 109.5
O8 C18 O7 124.6(7)
O8 C18 C19 126.1(8)
O7 C18 C19 109.3(7)
C18 C19 H19A 109.5
C18 C19 H19B 109.5
H19A C19 H19B 109.5
C18 C19 H19C 109.5
H19A C19 H19C 109.5
H19B C19 H19C 109.5
O6 C20 O5 122.0(9)
O6 C20 C21 124.6(8)
O5 C20 C21 113.2(8)
C20 C21 H21A 109.5
C20 C21 H21B 109.5
H21A C21 H21B 109.5
C20 C21 H21C 109.5
H21A C21 H21C 109.5
H21B C21 H21C 109.5
O4 C22 O3 124.3(8)
O4 C22 C23 125.1(8)
O3 C22 C23 110.6(7)
C22 C23 H23A 109.5
C22 C23 H23B 109.5
H23A C23 H23B 109.5
C22 C23 H23C 109.5
H23A C23 H23C 109.5
H23B C23 H23C 109.5
N4A C1A C2A 120.4(9)
N4A C1A H1A 119.8
C2A C1A H1A 119.8
C3A C2A C1A 120.2(9)
C3A C2A H2A 119.9
C1A C2A H2A 119.9
C2A C3A C4A 119.5(9)
C2A C3A H3A 120.2
C4A C3A H3A 120.2
C5A C4A C3A 117.5(9)
C5A C4A H4A 121.3
C3A C4A H4A 121.3
N4A C5A C4A 121.9(8)
N4A C5A C6A 118.2(8)
C4A C5A C6A 119.9(9)
N1A C6A C5A 110.3(7)
N1A C6A H6C 109.6
C5A C6A H6C 109.6
N1A C6A H6D 109.6
C5A C6A H6D 109.6
H6C C6A H6D 108.1
N1A C7A C8A 103.7(8)
N1A C7A H7A 128.1
C8A C7A H7A 128.1
N3A C8A C7A 110.1(8)
N3A C8A C9A 121.8(8)
C7A C8A C9A 128.1(8)
O1A C9A C8A 109.9(8)
O1A C9A H9C 109.7
C8A C9A H9C 109.7
O1A C9A H9D 109.7
C8A C9A H9D 109.7
H9C C9A H9D 108.2
O1A C10A O2A 107.3(6)
O1A C10A C11A 110.8(6)
O2A C10A C11A 108.4(6)
O1A C10A H10A 110.1
O2A C10A H10A 110.1
C11A C10A H10A 110.1
O9A C11A C10A 109.0(6)
O9A C11A C12A 107.7(6)
C10A C11A C12A 108.6(6)
O9A C11A H11A 110.5
C10A C11A H11A 110.5
C12A C11A H11A 110.5
O7A C12A C11A 108.4(6)
O7A C12A C13A 107.4(6)
C11A C12A C13A 111.2(6)
O7A C12A H12A 109.9
C11A C12A H12A 109.9
C13A C12A H12A 109.9
O5A C13A C14A 110.4(6)
O5A C13A C12A 103.5(6)
C14A C13A C12A 111.9(6)
O5A C13A H13A 110.3
C14A C13A H13A 110.3
C12A C13A H13A 110.3
O2A C14A C13A 110.0(6)
O2A C14A C15A 106.2(6)
C13A C14A C15A 109.9(6)
O2A C14A H14A 110.2
C13A C14A H14A 110.2
C15A C14A H14A 110.2
O3A C15A C14A 109.1(6)
O3A C15A H15C 109.9
C14A C15A H15C 109.9
O3A C15A H15D 109.9
C14A C15A H15D 109.9
H15C C15A H15D 108.3
O10A C16A O9A 124.2(8)
O10A C16A C17A 126.5(8)
O9A C16A C17A 109.3(7)
C16A C17A H17D 109.5
C16A C17A H17E 109.5
H17D C17A H17E 109.5
C16A C17A H17F 109.5
H17D C17A H17F 109.5
H17E C17A H17F 109.5
O8A C18A O7A 123.3(8)
O8A C18A C19A 125.8(8)
O7A C18A C19A 110.8(8)
C18A C19A H19D 109.5
C18A C19A H19E 109.5
H19D C19A H19E 109.5
C18A C19A H19F 109.5
H19D C19A H19F 109.5
H19E C19A H19F 109.5
O6A C20A O5A 123.7(8)
O6A C20A C21A 126.0(9)
O5A C20A C21A 110.2(9)
C20A C21A H21D 109.5
C20A C21A H21E 109.5
H21D C21A H21E 109.5
C20A C21A H21F 109.5
H21D C21A H21F 109.5
H21E C21A H21F 109.5
O4A C22A O3A 121.9(7)
O4A C22A C23A 126.7(8)
O3A C22A C23A 111.3(7)
C22A C23A H23D 109.5
C22A C23A H23E 109.5
H23D C23A H23E 109.5
C22A C23A H23F 109.5
H23D C23A H23F 109.5
H23E C23A H23F 109.5
C7 N1 N2 108.7(8)
C7 N1 C6 131.6(8)
N2 N1 C6 119.6(8)
N3 N2 N1 108.1(7)
N3 N2 Pd1 129.4(6)
N1 N2 Pd1 121.7(6)
N2 N3 C8 107.2(8)
C1 N4 C5 118.7(8)
C1 N4 Pd1 119.6(6)
C5 N4 Pd1 121.7(6)
N2A N1A C7A 109.1(8)
N2A N1A C6A 119.9(7)
C7A N1A C6A 130.9(8)
N3A N2A N1A 110.5(7)
N3A N2A Pd1 129.9(6)
N1A N2A Pd1 119.3(6)
N2A N3A C8A 106.6(7)
C1A N4A C5A 120.4(8)
C1A N4A Pd1 118.9(6)
C5A N4A Pd1 120.7(6)
C10 O1 C9 113.2(7)
C10 O2 C14 111.6(6)
C22 O3 C15 115.2(7)
C20 O5 C13 117.4(7)
C18 O7 C12 117.0(6)
C16 O9 C11 119.0(6)
C10A O1A C9A 114.5(6)
C14A O2A C10A 112.9(5)
C22A O3A C15A 116.5(6)
C20A O5A C13A 118.6(7)
C18A O7A C12A 116.9(6)
C16A O9A C11A 116.9(6)
N2 Pd1 N2A 178.7(4)
N2 Pd1 N4A 91.1(3)
N2A Pd1 N4A 87.7(3)
N2 Pd1 N4 87.9(3)
N2A Pd1 N4 93.3(3)
N4A Pd1 N4 179.0(4)
F2A B1 F3 99(3)
F2A B1 F2 22(3)
F3 B1 F2 114(2)
F2A B1 F4A 99(3)
F3 B1 F4A 124(2)
F2 B1 F4A 78(2)
F2A B1 F3A 117(4)
F3 B1 F3A 23(3)
F2 B1 F3A 127(3)
F4A B1 F3A 106(3)
F2A B1 F1 105(2)
F3 B1 F1 111.5(11)
F2 B1 F1 110.6(14)
F4A B1 F1 114.2(19)
F3A B1 F1 115(2)
F2A B1 F4 130(3)
F3 B1 F4 108.8(15)
F2 B1 F4 109(2)
F4A B1 F4 31.3(19)
F3A B1 F4 86(3)
F1 B1 F4 102.6(13)
F7 B2 F8 114.3(8)
F7 B2 F6 109.1(7)
F8 B2 F6 111.6(7)
F7 B2 F5 108.3(7)
F8 B2 F5 107.1(8)
F6 B2 F5 106.1(8)
N100 C100 C101 176(2)
C100 C101 H10X 109.5
C100 C101 H10Y 109.5
H10X C101 H10Y 109.5
C100 C101 H10Z 109.5
H10X C101 H10Z 109.5
H10Y C101 H10Z 109.5
N200 C200 C201 175.9(19)
C200 C201 H20X 109.5
C200 C201 H20Y 109.5
H20X C201 H20Y 109.5
C200 C201 H20Z 109.5
H20X C201 H20Z 109.5
H20Y C201 H20Z 109.5
N300 C300 C301 178.0(13)
C300 C301 H30X 109.5
C300 C301 H30Y 109.5
H30X C301 H30Y 109.5
C300 C301 H30Z 109.5
H30X C301 H30Z 109.5
H30Y C301 H30Z 109.5
N400 C400 C401 177(2)
C400 C401 H40X 109.5
C400 C401 H40Y 109.5
H40X C401 H40Y 109.5
C400 C401 H40Z 109.5
H40X C401 H40Z 109.5
H40Y C401 H40Z 109.5

loop_
_geom_bond_atom_site_label_1
_geom_bond_atom_site_label_2
_geom_bond_distance
C1 N4 1.343(12)
C1 C2 1.404(14)
C1 H1 0.9500
C2 C3 1.379(15)
C2 H2 0.9500
C3 C4 1.370(14)
C3 H3 0.9500
C4 C5 1.370(14)
C4 H4 0.9500
C5 N4 1.373(12)
C5 C6 1.530(14)
C6 N1 1.456(13)
C6 H6A 0.9900
C6 H6B 0.9900
C7 N1 1.313(13)
C7 C8 1.338(14)
C7 H7 0.9500
C8 N3 1.329(12)
C8 C9 1.552(14)
C9 O1 1.458(11)
C9 H9A 0.9900
C9 H9B 0.9900
C10 O1 1.381(10)
C10 O2 1.414(10)
C10 C11 1.548(10)
C10 H10 1.0000
C11 O9 1.453(10)
C11 C12 1.493(12)
C11 H11 1.0000
C12 O7 1.420(9)
C12 C13 1.536(12)
C12 H12 1.0000
C13 O5 1.410(10)
C13 C14 1.544(10)
C13 H13 1.0000
C14 O2 1.423(10)
C14 C15 1.526(13)
C14 H14 1.0000
C15 O3 1.461(10)
C15 H15A 0.9900
C15 H15B 0.9900
C16 O10 1.203(10)
C16 O9 1.362(10)
C16 C17 1.473(12)
C17 H17A 0.9800
C17 H17B 0.9800
C17 H17C 0.9800
C18 O8 1.174(10)
C18 O7 1.389(9)
C18 C19 1.490(11)
C19 H19A 0.9800
C19 H19B 0.9800
C19 H19C 0.9800
C20 O6 1.225(11)
C20 O5 1.346(10)
C20 C21 1.472(13)
C21 H21A 0.9800
C21 H21B 0.9800
C21 H21C 0.9800
C22 O4 1.200(10)
C22 O3 1.346(10)
C22 C23 1.514(12)
C23 H23A 0.9800
C23 H23B 0.9800
C23 H23C 0.9800
C1A N4A 1.357(11)
C1A C2A 1.390(12)
C1A H1A 0.9500
C2A C3A 1.374(14)
C2A H2A 0.9500
C3A C4A 1.426(15)
C3A H3A 0.9500
C4A C5A 1.392(13)
C4A H4A 0.9500
C5A N4A 1.356(12)
C5A C6A 1.496(13)
C6A N1A 1.468(12)
C6A H6C 0.9900
C6A H6D 0.9900
C7A N1A 1.369(12)
C7A C8A 1.389(13)
C7A H7A 0.9500
C8A N3A 1.375(11)
C8A C9A 1.456(13)
C9A O1A 1.437(11)
C9A H9C 0.9900
C9A H9D 0.9900
C10A O1A 1.368(10)
C10A O2A 1.430(9)
C10A C11A 1.499(10)
C10A H10A 1.0000
C11A O9A 1.449(9)
C11A C12A 1.514(10)
C11A H11A 1.0000
C12A O7A 1.462(8)
C12A C13A 1.522(11)
C12A H12A 1.0000
C13A O5A 1.451(9)
C13A C14A 1.516(10)
C13A H13A 1.0000
C14A O2A 1.422(9)
C14A C15A 1.523(11)
C14A H14A 1.0000
C15A O3A 1.435(9)
C15A H15C 0.9900
C15A H15D 0.9900
C16A O10A 1.191(10)
C16A O9A 1.344(9)
C16A C17A 1.525(12)
C17A H17D 0.9800
C17A H17E 0.9800
C17A H17F 0.9800
C18A O8A 1.201(11)
C18A O7A 1.350(10)
C18A C19A 1.480(13)
C19A H19D 0.9800
C19A H19E 0.9800
C19A H19F 0.9800
C20A O6A 1.189(11)
C20A O5A 1.348(11)
C20A C21A 1.498(13)
C21A H21D 0.9800
C21A H21E 0.9800
C21A H21F 0.9800
C22A O4A 1.188(10)
C22A O3A 1.341(10)
C22A C23A 1.472(12)
C23A H23D 0.9800
C23A H23E 0.9800
C23A H23F 0.9800
N1 N2 1.349(11)
N2 N3 1.310(11)
N2 Pd1 1.994(8)
N4 Pd1 2.036(7)
N1A N2A 1.360(10)
N2A N3A 1.300(10)
N2A Pd1 2.019(7)
N4A Pd1 2.024(7)
B1 F2A 1.29(3)
B1 F3 1.303(16)
B1 F2 1.31(3)
B1 F4A 1.35(3)
B1 F3A 1.37(4)
B1 F1 1.416(12)
B1 F4 1.44(3)
B2 F7 1.344(11)
B2 F8 1.352(10)
B2 F6 1.393(12)
B2 F5 1.428(11)
N100 C100 1.098(17)
C100 C101 1.452(15)
C101 H10X 0.9800
C101 H10Y 0.9800
C101 H10Z 0.9800
N200 C200 1.069(17)
C200 C201 1.51(2)
C201 H20X 0.9800
C201 H20Y 0.9800
C201 H20Z 0.9800
N300 C300 1.105(13)
C300 C301 1.461(14)
C301 H30X 0.9800
C301 H30Y 0.9800
C301 H30Z 0.9800
C400 N400 1.16(3)
C400 C401 1.35(3)
C401 H40X 0.9800
C401 H40Y 0.9800
C401 H40Z 0.9800

loop_
_geom_torsion_atom_site_label_1
_geom_torsion_atom_site_label_2
_geom_torsion_atom_site_label_3
_geom_torsion_atom_site_label_4
_geom_torsion
N4 C1 C2 C3 -1.0(14)
C1 C2 C3 C4 1.2(14)
C2 C3 C4 C5 1.5(15)
C3 C4 C5 N4 -4.5(15)
C3 C4 C5 C6 -179.7(9)
C4 C5 C6 N1 -128.7(10)
N4 C5 C6 N1 56.0(11)
N1 C7 C8 N3 5.0(12)
N1 C7 C8 C9 178.8(9)
N3 C8 C9 O1 120.5(10)
C7 C8 C9 O1 -52.6(14)
O1 C10 C11 O9 -68.0(8)
O2 C10 C11 O9 175.0(6)
O1 C10 C11 C12 173.3(7)
O2 C10 C11 C12 56.3(9)
O9 C11 C12 O7 72.4(8)
C10 C11 C12 O7 -173.5(7)
O9 C11 C12 C13 -170.0(6)
C10 C11 C12 C13 -55.9(8)
O7 C12 C13 O5 -61.1(8)
C11 C12 C13 O5 178.2(6)
O7 C12 C13 C14 179.9(6)
C11 C12 C13 C14 59.3(8)
O5 C13 C14 O2 178.8(6)
C12 C13 C14 O2 -64.0(9)
O5 C13 C14 C15 64.1(9)
C12 C13 C14 C15 -178.6(7)
O2 C14 C15 O3 62.5(9)
C13 C14 C15 O3 178.7(7)
N4A C1A C2A C3A -1.2(15)
C1A C2A C3A C4A 0.0(15)
C2A C3A C4A C5A 1.0(15)
C3A C4A C5A N4A -0.9(14)
C3A C4A C5A C6A -178.5(9)
N4A C5A C6A N1A -55.6(11)
C4A C5A C6A N1A 122.1(9)
N1A C7A C8A N3A 1.3(10)
N1A C7A C8A C9A 178.0(9)
N3A C8A C9A O1A -107.9(9)
C7A C8A C9A O1A 75.8(12)
O1A C10A C11A O9A -63.8(8)
O2A C10A C11A O9A 178.7(5)
O1A C10A C11A C12A 179.1(6)
O2A C10A C11A C12A 61.6(7)
O9A C11A C12A O7A 70.0(7)
C10A C11A C12A O7A -172.0(6)
O9A C11A C12A C13A -172.1(5)
C10A C11A C12A C13A -54.1(8)
O7A C12A C13A O5A -73.8(6)
C11A C12A C13A O5A 167.7(6)
O7A C12A C13A C14A 167.3(6)
C11A C12A C13A C14A 48.8(8)
O5A C13A C14A O2A -164.8(6)
C12A C13A C14A O2A -50.1(8)
O5A C13A C14A C15A 78.6(8)
C12A C13A C14A C15A -166.7(6)
O2A C14A C15A O3A 63.4(7)
C13A C14A C15A O3A -177.7(6)
C8 C7 N1 N2 -4.1(11)
C8 C7 N1 C6 179.2(9)
C5 C6 N1 C7 114.5(11)
C5 C6 N1 N2 -61.8(10)
C7 N1 N2 N3 1.8(10)
C6 N1 N2 N3 178.9(8)
C7 N1 N2 Pd1 -168.9(6)
C6 N1 N2 Pd1 8.2(11)
N1 N2 N3 C8 1.4(10)
Pd1 N2 N3 C8 171.1(6)
C7 C8 N3 N2 -4.0(11)
C9 C8 N3 N2 -178.3(8)
C2 C1 N4 C5 -1.9(14)
C2 C1 N4 Pd1 178.3(7)
C4 C5 N4 C1 4.6(14)
C6 C5 N4 C1 -179.9(9)
C4 C5 N4 Pd1 -175.5(7)
C6 C5 N4 Pd1 -0.1(12)
C8A C7A N1A N2A -1.6(10)
C8A C7A N1A C6A -179.5(8)
C5A C6A N1A N2A 60.7(10)
C5A C6A N1A C7A -121.5(10)
C7A N1A N2A N3A 1.3(10)
C6A N1A N2A N3A 179.5(7)
C7A N1A N2A Pd1 176.0(6)
C6A N1A N2A Pd1 -5.8(10)
N1A N2A N3A C8A -0.4(10)
Pd1 N2A N3A C8A -174.4(6)
C7A C8A N3A N2A -0.6(10)
C9A C8A N3A N2A -177.5(8)
C2A C1A N4A C5A 1.3(13)
C2A C1A N4A Pd1 -179.2(7)
C4A C5A N4A C1A -0.3(14)
C6A C5A N4A C1A 177.4(8)
C4A C5A N4A Pd1 -179.8(7)
C6A C5A N4A Pd1 -2.1(11)
O2 C10 O1 C9 -85.1(8)
C11 C10 O1 C9 156.7(7)
C8 C9 O1 C10 -78.2(10)
O1 C10 O2 C14 178.9(6)
C11 C10 O2 C14 -62.7(8)
C15 C14 O2 C10 -173.5(6)
C13 C14 O2 C10 67.8(8)
O4 C22 O3 C15 -8.5(14)
C23 C22 O3 C15 172.9(8)
C14 C15 O3 C22 80.6(10)
O6 C20 O5 C13 -3.4(13)
C21 C20 O5 C13 -178.5(7)
C12 C13 O5 C20 109.0(8)
C14 C13 O5 C20 -134.8(8)
O8 C18 O7 C12 11.6(12)
C19 C18 O7 C12 -167.0(7)
C11 C12 O7 C18 -132.3(8)
C13 C12 O7 C18 108.8(8)
O10 C16 O9 C11 5.5(12)
C17 C16 O9 C11 -172.5(6)
C12 C11 O9 C16 -112.7(8)
C10 C11 O9 C16 128.9(7)
O2A C10A O1A C9A -87.0(8)
C11A C10A O1A C9A 154.9(7)
C8A C9A O1A C10A 175.6(7)
C13A C14A O2A C10A 60.0(8)
C15A C14A O2A C10A 178.9(6)
O1A C10A O2A C14A 173.6(6)
C11A C10A O2A C14A -66.6(7)
O4A C22A O3A C15A 1.6(12)
C23A C22A O3A C15A 178.6(7)
C14A C15A O3A C22A 174.8(7)
O6A C20A O5A C13A 3.0(12)
C21A C20A O5A C13A -176.9(7)
C14A C13A O5A C20A -99.7(8)
C12A C13A O5A C20A 140.3(6)
O8A C18A O7A C12A 6.7(12)
C19A C18A O7A C12A -177.0(7)
C11A C12A O7A C18A -116.4(7)
C13A C12A O7A C18A 123.4(7)
O10A C16A O9A C11A 6.5(12)
C17A C16A O9A C11A -172.7(7)
C10A C11A O9A C16A 114.7(7)
C12A C11A O9A C16A -127.6(7)
N3 N2 Pd1 N2A 25(18)
N1 N2 Pd1 N2A -167(17)
N3 N2 Pd1 N4A 46.1(8)
N1 N2 Pd1 N4A -145.4(7)
N3 N2 Pd1 N4 -133.8(8)
N1 N2 Pd1 N4 34.7(7)
N3A N2A Pd1 N2 157(17)
N1A N2A Pd1 N2 -16(18)
N3A N2A Pd1 N4A 136.2(8)
N1A N2A Pd1 N4A -37.3(7)
N3A N2A Pd1 N4 -43.9(8)
N1A N2A Pd1 N4 142.6(7)
C1A N4A Pd1 N2 42.5(7)
C5A N4A Pd1 N2 -138.1(7)
C1A N4A Pd1 N2A -138.0(7)
C5A N4A Pd1 N2A 41.5(7)
C1A N4A Pd1 N4 50(22)
C5A N4A Pd1 N4 -131(21)
C1 N4 Pd1 N2 141.8(7)
C5 N4 Pd1 N2 -38.1(7)
C1 N4 Pd1 N2A -37.7(7)
C5 N4 Pd1 N2A 142.4(7)
C1 N4 Pd1 N4A 135(21)
C5 N4 Pd1 N4A -45(22)
